data_1502289
loop_
_publ_author_name
'Ren, Changliang'
'Xu, Shengyu'
'Xu, Jun'
'Chen, Hongyu'
'Zeng, Huaqiang'

_publ_section_title
;
 Planar macrocyclic fluoropentamers as supramolecular organogelators.
;
_journal_issue 15
_journal_name_full 'Organic letters'
_journal_page_first 3840
_journal_page_last 3843
_journal_paper_doi 10.1021/ol201361f
_journal_volume 13
_journal_year 2011
_chemical_formula_sum 'C15 H10 F2 N2 O5'
_chemical_formula_weight 336.25
_chemical_name_systematic
; 
 ? 
;
_space_group_IT_number 7
_symmetry_cell_setting monoclinic
_symmetry_space_group_name_Hall 'P -2yc'
_symmetry_space_group_name_H-M 'P 1 c 1'
_atom_sites_solution_hydrogens geom
_atom_sites_solution_primary direct
_atom_sites_solution_secondary difmap
_audit_creation_method SHELXL-97
_cell_angle_alpha 90.00
_cell_angle_beta 93.890(2)
_cell_angle_gamma 90.00
_cell_formula_units_Z 2
_cell_length_a 4.8822(5)
_cell_length_b 14.1165(15)
_cell_length_c 10.0699(11)
_cell_measurement_reflns_used 1620
_cell_measurement_temperature 223(2)
_cell_measurement_theta_max 27.54
_cell_measurement_theta_min 2.49
_cell_volume 692.41(13)
_computing_cell_refinement 'Bruker SMART'
_computing_data_collection 'Bruker SMART'
_computing_data_reduction 'Bruker SAINT'
_computing_molecular_graphics 'Bruker SHELXTL'
_computing_publication_material 'Bruker SHELXTL'
_computing_structure_refinement 'SHELXL-97 (Sheldrick, 1997)'
_computing_structure_solution 'SHELXS-97 (Sheldrick, 1990)'
_diffrn_ambient_temperature 223(2)
_diffrn_measured_fraction_theta_full 0.996
_diffrn_measured_fraction_theta_max 0.996
_diffrn_measurement_device_type 'CCD area detector'
_diffrn_measurement_method 'phi and omega scans'
_diffrn_radiation_monochromator graphite
_diffrn_radiation_source 'fine-focus sealed tube'
_diffrn_radiation_type MoK\a
_diffrn_radiation_wavelength 0.71073
_diffrn_reflns_av_R_equivalents 0.0381
_diffrn_reflns_av_sigmaI/netI 0.0585
_diffrn_reflns_limit_h_max 6
_diffrn_reflns_limit_h_min -6
_diffrn_reflns_limit_k_max 18
_diffrn_reflns_limit_k_min -16
_diffrn_reflns_limit_l_max 12
_diffrn_reflns_limit_l_min -13
_diffrn_reflns_number 4807
_diffrn_reflns_theta_full 27.50
_diffrn_reflns_theta_max 27.50
_diffrn_reflns_theta_min 2.49
_exptl_absorpt_coefficient_mu 0.140
_exptl_absorpt_correction_T_max 0.9917
_exptl_absorpt_correction_T_min 0.9013
_exptl_absorpt_correction_type multi-scan
_exptl_absorpt_process_details 'Sadabs, (Sheldrick 2001)'
_exptl_crystal_colour COLOURLESS
_exptl_crystal_density_diffrn 1.613
_exptl_crystal_density_meas ?
_exptl_crystal_density_method 'not measured'
_exptl_crystal_description ROD
_exptl_crystal_F_000 344
_exptl_crystal_size_max 0.76
_exptl_crystal_size_mid 0.16
_exptl_crystal_size_min 0.06
_refine_diff_density_max 0.406
_refine_diff_density_min -0.240
_refine_diff_density_rms 0.057
_refine_ls_abs_structure_details 'Flack H D (1983), Acta Cryst. A39, 876-881'
_refine_ls_abs_structure_Flack 0.4(13)
_refine_ls_extinction_method none
_refine_ls_goodness_of_fit_ref 1.040
_refine_ls_hydrogen_treatment mixed
_refine_ls_matrix_type full
_refine_ls_number_parameters 223
_refine_ls_number_reflns 2423
_refine_ls_number_restraints 2
_refine_ls_restrained_S_all 1.039
_refine_ls_R_factor_all 0.0648
_refine_ls_R_factor_gt 0.0552
_refine_ls_shift/su_max 0.000
_refine_ls_shift/su_mean 0.000
_refine_ls_structure_factor_coef Fsqd
_refine_ls_weighting_details 'calc w=1/[\s^2^(Fo^2^)+(0.0875P)^2^+0.0489P] where P=(Fo^2^+2Fc^2^)/3'
_refine_ls_weighting_scheme calc
_refine_ls_wR_factor_gt 0.1425
_refine_ls_wR_factor_ref 0.1498
_reflns_number_gt 2056
_reflns_number_total 2423
_reflns_threshold_expression >2sigma(I)
_cod_data_source_file ol201361f_si_002.cif
_cod_data_source_block 9061
_cod_depositor_comments
;
The following automatic conversions were performed:

'_symmetry_cell_setting' value 'Monoclinic' changed to 'monoclinic'
according to /home/saulius/struct/CIF-dictionaries/cif_core.dic
dictionary named 'cif_core.dic' version 2.4.1 from
2010-06-29.

'_exptl_absorpt_correction_type' value 'Multi-scan'
changed to 'multi-scan' according to
/home/saulius/struct/CIF-dictionaries/cif_core.dic dictionary named
'cif_core.dic' version 2.4.1 from 2010-06-29.

Automatic conversion script
Id: cif_fix_values 1715 2011-07-08 13:25:40Z adriana 

The following automatic conversions were performed:

'_exptl_crystal_density_meas' value 'Not Measured' was changed to '?'
- the value is perceived as not measured.

Automatic conversion script
Id: cif_fix_values 3008 2015-01-20 13:52:24Z robertas 
;
_cod_original_sg_symbol_H-M Pc
_cod_database_code 1502289

loop_
_symmetry_equiv_pos_as_xyz
'x, y, z'
'x, -y, z+1/2'

loop_
_atom_site_label
_atom_site_type_symbol
_atom_site_fract_x
_atom_site_fract_y
_atom_site_fract_z
_atom_site_U_iso_or_equiv
_atom_site_adp_type
_atom_site_occupancy
_atom_site_symmetry_multiplicity
_atom_site_calc_flag
_atom_site_refinement_flags
O1 O 0.5008(5) 0.19662(14) 0.5287(3) 0.0447(6) Uani 1 1 d .
O2 O -0.1999(8) -0.19404(16) 0.6791(3) 0.0687(9) Uani 1 1 d .
O3 O 0.0477(9) -0.29226(18) 0.5660(5) 0.0991(15) Uani 1 1 d .
O4 O -0.4459(7) 0.3590(2) 0.8560(4) 0.0766(10) Uani 1 1 d .
O5 O -0.3496(7) 0.50449(18) 0.8471(4) 0.0708(9) Uani 1 1 d .
F1 F -0.1324(4) 0.23847(11) 0.7458(2) 0.0414(5) Uani 1 1 d .
F2 F -0.1470(4) -0.01378(12) 0.6486(2) 0.0458(5) Uani 1 1 d .
N1 N -0.3139(6) 0.42316(18) 0.8156(3) 0.0435(7) Uani 1 1 d .
N2 N 0.0764(6) 0.13343(17) 0.5309(3) 0.0360(6) Uani 1 1 d .
H2N H -0.083(9) 0.142(3) 0.536(4) 0.041(10) Uiso 1 1 d .
C1 C -0.0394(6) 0.31297(19) 0.6833(3) 0.0302(6) Uani 1 1 d .
C2 C -0.1168(6) 0.4045(2) 0.7158(3) 0.0363(7) Uani 1 1 d .
C3 C -0.0088(7) 0.4821(2) 0.6537(4) 0.0443(8) Uani 1 1 d .
H3 H -0.0649 0.5435 0.6755 0.053 Uiso 1 1 calc R
C4 C 0.1807(7) 0.4695(2) 0.5601(4) 0.0463(8) Uani 1 1 d .
H4 H 0.2568 0.5222 0.5190 0.056 Uiso 1 1 calc R
C5 C 0.2585(7) 0.3788(2) 0.5269(4) 0.0418(7) Uani 1 1 d .
H5 H 0.3875 0.3703 0.4628 0.050 Uiso 1 1 calc R
C6 C 0.1483(6) 0.29944(19) 0.5873(3) 0.0345(7) Uani 1 1 d .
C7 C 0.2588(6) 0.2047(2) 0.5484(3) 0.0329(6) Uani 1 1 d .
C8 C 0.1537(6) 0.0399(2) 0.4955(3) 0.0354(7) Uani 1 1 d .
C9 C 0.3393(7) 0.0221(2) 0.4006(4) 0.0407(7) Uani 1 1 d .
H9 H 0.4153 0.0726 0.3546 0.049 Uiso 1 1 calc R
C10 C 0.4131(7) -0.0710(2) 0.3734(4) 0.0471(8) Uani 1 1 d .
H10 H 0.5418 -0.0834 0.3103 0.057 Uiso 1 1 calc R
C11 C 0.2976(7) -0.1442(2) 0.4389(4) 0.0473(9) Uani 1 1 d .
H11 H 0.3500 -0.2066 0.4205 0.057 Uiso 1 1 calc R
C12 C 0.1040(7) -0.1286(2) 0.5326(4) 0.0410(7) Uani 1 1 d .
C13 C 0.0342(6) -0.0349(2) 0.5596(3) 0.0376(7) Uani 1 1 d .
C14 C -0.0149(8) -0.2128(2) 0.5954(5) 0.0516(9) Uani 1 1 d .
C15 C -0.3201(15) -0.2755(3) 0.7394(6) 0.0858(17) Uani 1 1 d .
H15A H -0.3869 -0.3193 0.6705 0.129 Uiso 1 1 calc R
H15B H -0.4716 -0.2553 0.7902 0.129 Uiso 1 1 calc R
H15C H -0.1825 -0.3066 0.7982 0.129 Uiso 1 1 calc R

loop_
_atom_site_aniso_label
_atom_site_aniso_U_11
_atom_site_aniso_U_22
_atom_site_aniso_U_33
_atom_site_aniso_U_23
_atom_site_aniso_U_13
_atom_site_aniso_U_12
O1 0.0264(10) 0.0356(10) 0.0736(16) -0.0114(11) 0.0142(10) 0.0016(8)
O2 0.116(3) 0.0252(11) 0.0692(18) 0.0040(11) 0.0426(17) 0.0022(13)
O3 0.109(3) 0.0232(12) 0.175(4) 0.0024(17) 0.078(3) 0.0047(14)
O4 0.098(2) 0.0436(14) 0.098(2) 0.0035(15) 0.072(2) -0.0023(15)
O5 0.086(2) 0.0425(13) 0.091(2) -0.0173(14) 0.0571(18) 0.0003(14)
F1 0.0544(11) 0.0259(8) 0.0463(11) 0.0032(7) 0.0213(8) -0.0027(8)
F2 0.0498(11) 0.0279(8) 0.0627(13) -0.0036(8) 0.0247(9) 0.0006(8)
N1 0.0482(16) 0.0372(13) 0.0479(17) -0.0076(12) 0.0228(13) -0.0010(12)
N2 0.0275(12) 0.0246(11) 0.0573(17) -0.0024(11) 0.0127(11) 0.0018(9)
C1 0.0343(14) 0.0220(12) 0.0355(15) 0.0020(11) 0.0115(12) -0.0007(10)
C2 0.0371(15) 0.0298(13) 0.0442(18) -0.0035(12) 0.0179(13) -0.0013(12)
C3 0.0493(19) 0.0255(14) 0.061(2) -0.0006(13) 0.0231(17) 0.0023(12)
C4 0.054(2) 0.0259(14) 0.062(2) 0.0041(14) 0.0280(17) -0.0017(14)
C5 0.0446(17) 0.0304(14) 0.0538(19) -0.0006(14) 0.0289(15) -0.0001(13)
C6 0.0368(16) 0.0236(12) 0.0444(17) 0.0000(12) 0.0126(13) 0.0005(11)
C7 0.0338(15) 0.0263(13) 0.0400(16) -0.0034(11) 0.0127(11) 0.0024(10)
C8 0.0343(15) 0.0270(12) 0.0450(18) -0.0064(12) 0.0048(13) 0.0044(11)
C9 0.0427(18) 0.0331(14) 0.0479(19) -0.0054(12) 0.0137(14) 0.0026(12)
C10 0.0435(19) 0.0391(15) 0.061(2) -0.0189(16) 0.0171(16) 0.0053(14)
C11 0.0476(19) 0.0280(14) 0.067(2) -0.0135(15) 0.0092(17) 0.0078(13)
C12 0.0407(16) 0.0280(13) 0.055(2) -0.0043(14) 0.0074(15) 0.0034(12)
C13 0.0334(15) 0.0301(13) 0.0506(19) -0.0039(13) 0.0124(14) 0.0023(12)
C14 0.049(2) 0.0306(15) 0.076(3) -0.0015(16) 0.0104(19) 0.0009(14)
C15 0.139(5) 0.0360(19) 0.090(4) 0.009(2) 0.065(3) -0.002(2)

loop_
_atom_type_symbol
_atom_type_description
_atom_type_scat_dispersion_real
_atom_type_scat_dispersion_imag
_atom_type_scat_source
C C 0.0033 0.0016 'International Tables Vol C Tables 4.2.6.8 and 6.1.1.4'
H H 0.0000 0.0000 'International Tables Vol C Tables 4.2.6.8 and 6.1.1.4'
N N 0.0061 0.0033 'International Tables Vol C Tables 4.2.6.8 and 6.1.1.4'
O O 0.0106 0.0060 'International Tables Vol C Tables 4.2.6.8 and 6.1.1.4'
F F 0.0171 0.0103 'International Tables Vol C Tables 4.2.6.8 and 6.1.1.4'

loop_
_geom_angle_atom_site_label_1
_geom_angle_atom_site_label_2
_geom_angle_atom_site_label_3
_geom_angle
C14 O2 C15 115.5(3)
O4 N1 O5 122.6(3)
O4 N1 C2 119.4(3)
O5 N1 C2 117.7(3)
C7 N2 C8 122.8(3)
F1 C1 C6 119.1(2)
F1 C1 C2 121.2(3)
C6 C1 C2 119.6(2)
C3 C2 C1 120.7(3)
C3 C2 N1 117.2(2)
C1 C2 N1 122.1(3)
C4 C3 C2 120.1(3)
C3 C4 C5 119.6(3)
C4 C5 C6 121.1(3)
C1 C6 C5 118.9(2)
C1 C6 C7 124.6(3)
C5 C6 C7 116.3(3)
O1 C7 N2 123.3(3)
O1 C7 C6 119.7(3)
N2 C7 C6 116.9(3)
C9 C8 C13 120.0(3)
C9 C8 N2 122.5(3)
C13 C8 N2 117.5(3)
C8 C9 C10 119.8(3)
C11 C10 C9 119.8(3)
C10 C11 C12 121.8(3)
C11 C12 C13 117.7(3)
C11 C12 C14 117.7(3)
C13 C12 C14 124.6(3)
F2 C13 C8 117.5(2)
F2 C13 C12 121.6(3)
C8 C13 C12 121.0(3)
O3 C14 O2 123.1(4)
O3 C14 C12 121.9(4)
O2 C14 C12 115.0(3)

loop_
_geom_bond_atom_site_label_1
_geom_bond_atom_site_label_2
_geom_bond_distance
O1 C7 1.217(4)
O2 C14 1.303(5)
O2 C15 1.444(5)
O3 C14 1.205(5)
O4 N1 1.199(4)
O5 N1 1.207(3)
F1 C1 1.322(3)
F2 C13 1.335(4)
N1 C2 1.461(4)
N2 C7 1.347(4)
N2 C8 1.425(4)
C1 C6 1.389(4)
C1 C2 1.392(4)
C2 C3 1.383(4)
C3 C4 1.376(5)
C4 C5 1.383(4)
C5 C6 1.399(4)
C6 C7 1.504(4)
C8 C9 1.384(5)
C8 C13 1.386(4)
C9 C10 1.395(4)
C10 C11 1.368(5)
C11 C12 1.397(5)
C12 C13 1.398(4)
C12 C14 1.482(5)

loop_
_geom_hbond_atom_site_label_D
_geom_hbond_atom_site_label_H
_geom_hbond_atom_site_label_A
_geom_hbond_distance_DH
_geom_hbond_distance_HA
_geom_hbond_distance_DA
_geom_hbond_angle_DHA
_geom_hbond_site_symmetry_A
N2 H2N O1 0.79(5) 2.17(4) 2.947(4) 167(4) 1_455
